data_4321477
loop_
_publ_author_name
'Yu-Bin Dong'
'Mark D. Smith'
'Hans-Conrad zur Loye'

_publ_contact_author_address
;
Department of Chemistry and Biochemistry
University of South Carolina
Columbia, South Carolina  29208
USA
;
_publ_contact_author_email ' zurloye@sc.edu'
_publ_contact_author_name 'Hans-Conrad zur Loye'
_publ_section_title
;
 New Inorganic/Organic Coordination Polymers Generated from Bidentate
 Schiff-Base Ligands
;
_journal_name_full 'Inorganic Chemistry'
_journal_page_first 4927
_journal_page_last 4935
_journal_paper_doi 10.1021/ic0006504
_journal_volume 39
_journal_year 2000
_chemical_formula_sum 'C18 H17 Co N8 O7'
_chemical_formula_weight 516.33
_chemical_name_systematic
; 
 ? 
;
_space_group_IT_number 68
_symmetry_cell_setting orthorhombic
_symmetry_space_group_name_Hall '-C 2a 2ac'
_symmetry_space_group_name_H-M 'C c c a :2'
_atom_sites_solution_hydrogens geom
_atom_sites_solution_primary direct
_atom_sites_solution_secondary difmap
_audit_creation_method 'SHELXL-97 and manual editing'
_cell_angle_alpha 90.00
_cell_angle_beta 90.00
_cell_angle_gamma 90.00
_cell_formula_units_Z 4
_cell_length_a 19.031(4)
_cell_length_b 33.627(7)
_cell_length_c 14.299(3)
_cell_measurement_reflns_used 25
_cell_measurement_temperature 293(2)
_cell_volume 9151(3)
_computing_cell_refinement 'MSC/AFC Diffractometer Control'
_computing_data_collection 'MSC/AFC Diffractometer Control'
_computing_data_reduction 'teXsan (MSC, 1992-1997)'
_computing_publication_material 'SHELXTL (BRUKER) '
_computing_structure_refinement 'SHELXTL (BRUKER) '
_computing_structure_solution 'SHELXTL (BRUKER) '
_diffrn_ambient_temperature 293(2)
_diffrn_measured_fraction_theta_full 0.997
_diffrn_measured_fraction_theta_max 0.997
_diffrn_measurement_device_type 'Rigaku AFC6S'
_diffrn_measurement_method \w-2\q
_diffrn_radiation_detector 'scintillation counter'
_diffrn_radiation_monochromator graphite
_diffrn_radiation_source 'X-ray tube'
_diffrn_radiation_type 'Mo K\a'
_diffrn_radiation_wavelength 0.7107
_diffrn_reflns_av_R_equivalents 0.0000
_diffrn_reflns_av_sigmaI/netI 0.0522
_diffrn_reflns_limit_h_max 21
_diffrn_reflns_limit_h_min 0
_diffrn_reflns_limit_k_max 37
_diffrn_reflns_limit_k_min 0
_diffrn_reflns_limit_l_max 16
_diffrn_reflns_limit_l_min 0
_diffrn_reflns_number 3373
_diffrn_reflns_theta_full 23.48
_diffrn_reflns_theta_max 23.48
_diffrn_reflns_theta_min 1.21
_diffrn_standards_decay_% -0.2
_diffrn_standards_interval_count 150
_diffrn_standards_number 3
_exptl_absorpt_coefficient_mu 0.806
_exptl_absorpt_correction_T_max 1.000
_exptl_absorpt_correction_T_min 0.478
_exptl_absorpt_correction_type difabs
_exptl_crystal_colour red
_exptl_crystal_density_diffrn 1.493
_exptl_crystal_density_method 'not measured'
_exptl_crystal_description block
_exptl_crystal_F_000 4192
_exptl_crystal_size_max 0.51
_exptl_crystal_size_mid 0.44
_exptl_crystal_size_min 0.38
_refine_diff_density_max 0.433
_refine_diff_density_min -0.316
_refine_diff_density_rms 0.065
_refine_ls_extinction_coef 0.00021(4)
_refine_ls_extinction_expression Fc^*^=kFc[1+0.001xFc^2^\l^3^/sin(2\q)]^-1/4^
_refine_ls_extinction_method SHELXL
_refine_ls_goodness_of_fit_ref 1.086
_refine_ls_hydrogen_treatment mixed
_refine_ls_matrix_type full
_refine_ls_number_parameters 326
_refine_ls_number_reflns 3373
_refine_ls_number_restraints 0
_refine_ls_restrained_S_all 1.086
_refine_ls_R_factor_all 0.0628
_refine_ls_R_factor_gt 0.0437
_refine_ls_shift/su_max 0.008
_refine_ls_shift/su_mean 0.000
_refine_ls_structure_factor_coef Fsqd
_refine_ls_weighting_details 'calc w=1/[\s^2^(Fo^2^)+(0.0474P)^2^+11.8253P] where P=(Fo^2^+2Fc^2^)/3'
_refine_ls_weighting_scheme calc
_refine_ls_wR_factor_gt 0.1063
_refine_ls_wR_factor_ref 0.1165
_reflns_number_gt 2592
_reflns_number_total 3373
_reflns_threshold_expression >2sigma(I)
_cod_data_source_file ic0006504_2.cif
_cod_data_source_block compound_2
_cod_original_sg_symbol_H-M 'C c c a'
_cod_database_code 4321477

loop_
_symmetry_equiv_pos_as_xyz
'x, y, z'
'-x+1/2, -y, z'
'-x, y, -z+1/2'
'x+1/2, -y, -z+1/2'
'x+1/2, y+1/2, z'
'-x+1, -y+1/2, z'
'-x+1/2, y+1/2, -z+1/2'
'x+1, -y+1/2, -z+1/2'
'-x, -y, -z'
'x-1/2, y, -z'
'x, -y, z-1/2'
'-x-1/2, y, z-1/2'
'-x+1/2, -y+1/2, -z'
'x, y+1/2, -z'
'x+1/2, -y+1/2, z-1/2'
'-x, y+1/2, z-1/2'

loop_
_atom_site_label
_atom_site_type_symbol
_atom_site_fract_x
_atom_site_fract_y
_atom_site_fract_z
_atom_site_U_iso_or_equiv
_atom_site_adp_type
_atom_site_occupancy
_atom_site_symmetry_multiplicity
_atom_site_calc_flag
_atom_site_refinement_flags
_atom_site_disorder_assembly
_atom_site_disorder_group
Co Co 0.21099(2) 0.116898(14) 0.33339(3) 0.03509(19) Uani 1 1 d . . .
C1 C 0.0527(2) 0.12707(15) 0.3636(3) 0.0646(13) Uani 1 1 d . . .
H1 H 0.0531 0.1281 0.2986 0.078 Uiso 1 1 calc R . .
C2 C -0.0114(2) 0.12334(16) 0.4081(3) 0.0728(15) Uani 1 1 d . . .
H2 H -0.0526 0.1211 0.3736 0.087 Uiso 1 1 calc R . .
C3 C -0.01308(19) 0.12301(12) 0.5036(3) 0.0522(11) Uani 1 1 d . . .
H3 H -0.0556 0.1206 0.5351 0.063 Uiso 1 1 calc R . .
C4 C 0.04933(17) 0.12636(10) 0.5529(2) 0.0359(8) Uani 1 1 d . . .
C5 C 0.11132(18) 0.12935(10) 0.5026(3) 0.0366(8) Uani 1 1 d . . .
H5 H 0.1533 0.1315 0.5356 0.044 Uiso 1 1 calc R . .
C6 C 0.05093(19) 0.12576(10) 0.6547(2) 0.0386(9) Uani 1 1 d . . .
H6 H 0.0938 0.1266 0.6858 0.046 Uiso 1 1 calc R . .
C7 C 0.2133(2) 0.20684(12) 0.3707(3) 0.0501(10) Uani 1 1 d . . .
H7 H 0.1648 0.2033 0.3713 0.060 Uiso 1 1 calc R . .
C8 C 0.2391(2) 0.24493(12) 0.3785(3) 0.0583(12) Uani 1 1 d . . .
H8 H 0.2085 0.2664 0.3832 0.070 Uiso 1 1 calc R . .
C9 C 0.3101(2) 0.25084(12) 0.3792(3) 0.0538(11) Uani 1 1 d . . .
H9 H 0.3287 0.2763 0.3852 0.065 Uiso 1 1 calc R . .
C10 C 0.35394(19) 0.21803(10) 0.3708(3) 0.0410(9) Uani 1 1 d . . .
C11 C 0.32334(19) 0.18068(10) 0.3623(2) 0.0397(9) Uani 1 1 d . . .
H11 H 0.3527 0.1587 0.3564 0.048 Uiso 1 1 calc R . .
C12 C 0.4306(2) 0.22019(11) 0.3710(3) 0.0519(11) Uani 1 1 d . . .
H12 H 0.4564 0.1968 0.3648 0.062 Uiso 1 1 calc R . .
C13 C 0.1796(2) 0.04325(12) 0.2101(3) 0.0549(11) Uani 1 1 d . . .
H13 H 0.2078 0.0563 0.1667 0.066 Uiso 1 1 calc R . .
C14 C 0.1497(3) 0.00734(13) 0.1853(3) 0.0697(13) Uani 1 1 d . . .
H14 H 0.1585 -0.0038 0.1269 0.084 Uiso 1 1 calc R . .
C15 C 0.1068(2) -0.01165(13) 0.2483(4) 0.0683(13) Uani 1 1 d . . .
H15 H 0.0863 -0.0359 0.2332 0.082 Uiso 1 1 calc R . .
C16 C 0.0943(2) 0.00557(11) 0.3342(3) 0.0518(11) Uani 1 1 d . . .
C17 C 0.1287(2) 0.04093(12) 0.3545(3) 0.0524(11) Uani 1 1 d . . .
H17 H 0.1228 0.0520 0.4136 0.063 Uiso 1 1 calc R . .
C18 C 0.0450(2) -0.01068(13) 0.4032(3) 0.0593(12) Uani 1 1 d . . .
H18 H 0.0287 -0.0366 0.3967 0.071 Uiso 1 1 calc R . .
N1 N 0.11398(14) 0.12928(9) 0.40841(19) 0.0385(7) Uani 1 1 d . . .
N2 N -0.00566(16) 0.12410(9) 0.7013(2) 0.0435(8) Uani 1 1 d . . .
N3 N 0.25391(15) 0.17462(8) 0.3623(2) 0.0362(7) Uani 1 1 d . . .
N4 N 0.46299(17) 0.25263(10) 0.3793(3) 0.0666(11) Uani 1 1 d . . .
N5 N 0.16982(16) 0.05984(9) 0.2934(2) 0.0455(8) Uani 1 1 d . . .
N6 N 0.02415(18) 0.01029(11) 0.4717(3) 0.0657(11) Uani 1 1 d . . .
N7 N 0.30067(19) 0.07785(10) 0.4406(3) 0.0568(9) Uani 1 1 d . . .
N8 N 0.21362(19) 0.14448(10) 0.1577(2) 0.0467(8) Uani 1 1 d . . .
O1 O 0.24073(16) 0.08594(10) 0.4684(2) 0.0712(9) Uani 1 1 d . . .
O2 O 0.34402(18) 0.06047(11) 0.4885(3) 0.0908(12) Uani 1 1 d . . .
O3 O 0.31515(16) 0.08958(9) 0.3590(3) 0.0667(9) Uani 1 1 d . . .
O4 O 0.16109(13) 0.14319(9) 0.21125(18) 0.0528(7) Uani 1 1 d . . .
O5 O 0.26743(16) 0.12737(10) 0.1907(2) 0.0693(9) Uani 1 1 d . . .
O6 O 0.2110(2) 0.15958(9) 0.0819(2) 0.0894(12) Uani 1 1 d . . .
O7A O 0.023(2) 0.2678(6) 0.3562(17) 0.150(10) Uani 0.33 1 d P . .
O7B O 0.0516(9) 0.2768(6) 0.276(2) 0.142(6) Uani 0.33 1 d P . .
O7C O -0.0280(13) 0.2635(14) 0.308(3) 0.21(2) Uani 0.33 1 d P . .

loop_
_atom_site_aniso_label
_atom_site_aniso_U_11
_atom_site_aniso_U_22
_atom_site_aniso_U_33
_atom_site_aniso_U_23
_atom_site_aniso_U_13
_atom_site_aniso_U_12
Co 0.0354(3) 0.0373(3) 0.0326(3) -0.0028(2) 0.0047(2) -0.0131(2)
C1 0.042(2) 0.120(4) 0.032(2) 0.009(2) -0.0009(18) -0.002(2)
C2 0.034(2) 0.143(5) 0.041(3) 0.008(3) -0.0050(19) -0.005(3)
C3 0.0338(19) 0.080(3) 0.043(2) 0.002(2) 0.0081(18) -0.0040(19)
C4 0.0367(19) 0.038(2) 0.033(2) 0.0016(16) 0.0055(16) 0.0008(15)
C5 0.0360(18) 0.039(2) 0.0347(19) -0.0023(17) -0.0016(16) -0.0038(15)
C6 0.038(2) 0.042(2) 0.036(2) -0.0033(17) 0.0025(17) 0.0010(16)
C7 0.042(2) 0.046(2) 0.062(3) -0.005(2) 0.007(2) -0.0052(19)
C8 0.060(3) 0.031(2) 0.084(3) -0.009(2) 0.010(2) 0.0029(19)
C9 0.065(3) 0.029(2) 0.068(3) -0.007(2) 0.007(2) -0.012(2)
C10 0.048(2) 0.027(2) 0.048(2) 0.0000(17) 0.0001(18) -0.0129(16)
C11 0.047(2) 0.030(2) 0.042(2) -0.0018(17) -0.0011(18) -0.0053(16)
C12 0.049(2) 0.029(2) 0.078(3) 0.003(2) -0.002(2) -0.0124(18)
C13 0.069(3) 0.043(2) 0.053(3) -0.002(2) 0.003(2) -0.012(2)
C14 0.088(3) 0.050(3) 0.071(3) -0.016(2) -0.004(3) -0.014(3)
C15 0.077(3) 0.041(3) 0.087(4) -0.002(3) -0.013(3) -0.019(2)
C16 0.054(2) 0.033(2) 0.069(3) 0.010(2) -0.010(2) -0.0147(19)
C17 0.060(2) 0.047(3) 0.051(3) 0.001(2) -0.003(2) -0.019(2)
C18 0.057(3) 0.039(3) 0.083(3) 0.017(2) -0.007(2) -0.020(2)
N1 0.0352(16) 0.054(2) 0.0265(16) -0.0009(14) 0.0036(13) -0.0055(13)
N2 0.0420(17) 0.055(2) 0.0330(15) -0.0002(14) 0.0046(15) -0.0013(15)
N3 0.0342(16) 0.0340(17) 0.0404(17) -0.0016(14) 0.0050(13) -0.0072(13)
N4 0.0477(17) 0.0370(19) 0.115(3) -0.003(2) 0.003(2) -0.0166(17)
N5 0.0495(18) 0.0416(19) 0.0452(19) 0.0017(16) 0.0019(16) -0.0190(15)
N6 0.058(2) 0.045(2) 0.094(3) 0.021(2) 0.012(2) -0.0180(17)
N7 0.056(2) 0.046(2) 0.068(3) -0.012(2) -0.005(2) -0.0016(18)
N8 0.067(2) 0.0388(19) 0.0344(19) -0.0096(16) 0.0087(18) -0.0116(17)
O1 0.0526(18) 0.095(3) 0.066(2) -0.0268(18) -0.0045(16) 0.0182(17)
O2 0.074(2) 0.098(3) 0.100(3) 0.026(2) -0.014(2) 0.031(2)
O3 0.0647(19) 0.0505(19) 0.085(2) 0.0134(17) 0.0026(17) -0.0102(15)
O4 0.0458(15) 0.074(2) 0.0384(14) -0.0037(14) 0.0069(13) -0.0096(14)
O5 0.0527(18) 0.089(2) 0.067(2) -0.0182(18) 0.0018(16) 0.0001(17)
O6 0.175(4) 0.054(2) 0.0391(19) 0.0103(16) 0.024(2) -0.002(2)
O7A 0.22(3) 0.066(9) 0.162(18) -0.031(12) 0.02(2) 0.009(12)
O7B 0.110(12) 0.151(15) 0.166(18) 0.014(13) -0.031(13) -0.063(10)
O7C 0.098(13) 0.25(4) 0.27(4) -0.13(4) -0.065(19) 0.091(19)

loop_
_atom_type_symbol
_atom_type_description
_atom_type_scat_dispersion_real
_atom_type_scat_dispersion_imag
_atom_type_scat_source
C C 0.0033 0.0016 'International Tables Vol C Tables 4.2.6.8 and 6.1.1.4'
H H 0.0000 0.0000 'International Tables Vol C Tables 4.2.6.8 and 6.1.1.4'
N N 0.0061 0.0033 'International Tables Vol C Tables 4.2.6.8 and 6.1.1.4'
O O 0.0106 0.0060 'International Tables Vol C Tables 4.2.6.8 and 6.1.1.4'
Co Co 0.3494 0.9721 'International Tables Vol C Tables 4.2.6.8 and 6.1.1.4'

loop_
_geom_angle_atom_site_label_1
_geom_angle_atom_site_label_2
_geom_angle_atom_site_label_3
_geom_angle
_geom_angle_site_symmetry_1
_geom_angle_site_symmetry_3
_geom_angle_publ_flag
N3 Co N5 175.63(11) . . ?
N3 Co N1 93.15(11) . . ?
N5 Co N1 89.58(12) . . ?
N3 Co O4 87.31(11) . . ?
N5 Co O4 89.44(11) . . ?
N1 Co O4 87.00(10) . . ?
N3 Co O3 90.15(11) . . ?
N5 Co O3 90.00(12) . . ?
N1 Co O3 139.22(12) . . ?
O4 Co O3 133.78(12) . . ?
N3 Co O1 99.02(11) . . ?
N5 Co O1 84.69(12) . . ?
N1 Co O1 83.10(11) . . ?
O4 Co O1 168.51(11) . . ?
O3 Co O1 56.27(11) . . ?
N3 Co O5 81.74(11) . . ?
N5 Co O5 94.02(12) . . ?
N1 Co O5 142.49(12) . . ?
O4 Co O5 55.77(11) . . ?
O3 Co O5 78.18(13) . . ?
O1 Co O5 134.41(12) . . ?
N1 C1 C2 123.8(4) . . ?
C3 C2 C1 118.8(4) . . ?
C2 C3 C4 119.2(4) . . ?
C5 C4 C3 118.1(3) . . ?
C5 C4 C6 120.1(3) . . ?
C3 C4 C6 121.7(3) . . ?
N1 C5 C4 123.4(3) . . ?
N2 C6 C4 120.5(3) . . ?
N3 C7 C8 123.7(4) . . ?
C9 C8 C7 119.3(4) . . ?
C8 C9 C10 118.6(4) . . ?
C9 C10 C11 118.3(3) . . ?
C9 C10 C12 124.1(3) . . ?
C11 C10 C12 117.6(3) . . ?
N3 C11 C10 123.5(3) . . ?
N4 C12 C10 122.1(4) . . ?
N5 C13 C14 122.6(4) . . ?
C15 C14 C13 118.9(4) . . ?
C14 C15 C16 119.4(4) . . ?
C15 C16 C17 117.7(4) . . ?
C15 C16 C18 123.5(4) . . ?
C17 C16 C18 118.7(4) . . ?
N5 C17 C16 123.2(4) . . ?
N6 C18 C16 120.7(4) . . ?
C1 N1 C5 116.6(3) . . ?
C1 N1 Co 119.7(2) . . ?
C5 N1 Co 121.7(2) . . ?
C6 N2 N2 112.9(4) . 3_556 ?
C7 N3 C11 116.6(3) . . ?
C7 N3 Co 122.0(2) . . ?
C11 N3 Co 121.0(2) . . ?
C12 N4 N4 112.2(4) . 6 ?
C13 N5 C17 118.0(3) . . ?
C13 N5 Co 124.2(3) . . ?
C17 N5 Co 117.7(3) . . ?
C18 N6 N6 112.0(5) . 9_556 ?
O2 N7 O1 123.2(4) . . ?
O2 N7 O3 121.4(4) . . ?
O1 N7 O3 115.4(4) . . ?
O6 N8 O4 122.1(4) . . ?
O6 N8 O5 124.3(4) . . ?
O4 N8 O5 113.5(3) . . ?
N7 O1 Co 93.3(3) . . ?
N7 O3 Co 95.0(2) . . ?
N8 O4 Co 99.0(2) . . ?
N8 O5 Co 91.3(2) . . ?
O7C O7A O7C 69(2) . 6_455 ?
O7C O7A O7B 82(3) . . ?
O7C O7A O7B 72(2) 6_455 . ?
O7C O7A O7A 55(2) . 6_455 ?
O7C O7A O7A 50.9(15) 6_455 6_455 ?
O7B O7A O7A 115.7(14) . 6_455 ?
O7A O7B O7C 124(2) . 3 ?
O7A O7B O7C 53.0(19) . 6_455 ?
O7C O7B O7C 83(2) 3 6_455 ?
O7A O7B O7C 46(2) . . ?
O7C O7B O7C 82(2) 3 . ?
O7C O7B O7C 53(2) 6_455 . ?
O7A O7C O7A 74(3) . 6_455 ?
O7A O7C O7B 137(4) . 3 ?
O7A O7C O7B 141(4) 6_455 3 ?
O7A O7C O7C 57.6(16) . 6_455 ?
O7A O7C O7C 53.0(16) 6_455 6_455 ?
O7B O7C O7C 117.6(10) 3 6_455 ?
O7A O7C O7B 122(4) . 6_455 ?
O7A O7C O7B 55(3) 6_455 6_455 ?
O7B O7C O7B 86(2) 3 6_455 ?
O7C O7C O7B 69(4) 6_455 6_455 ?
O7A O7C O7B 51.7(15) . . ?
O7A O7C O7B 108(3) 6_455 . ?
O7B O7C O7B 88(3) 3 . ?
O7C O7C O7B 58(3) 6_455 . ?
O7B O7C O7B 116.0(19) 6_455 . ?

loop_
_geom_bond_atom_site_label_1
_geom_bond_atom_site_label_2
_geom_bond_distance
_geom_bond_site_symmetry_2
_geom_bond_publ_flag
Co N3 2.146(3) . ?
Co N5 2.150(3) . ?
Co N1 2.175(3) . ?
Co O4 2.176(3) . ?
Co O3 2.215(3) . ?
Co O1 2.265(3) . ?
Co O5 2.332(3) . ?
C1 N1 1.333(5) . ?
C1 C2 1.380(6) . ?
C2 C3 1.366(6) . ?
C3 C4 1.386(5) . ?
C4 C5 1.385(5) . ?
C4 C6 1.456(5) . ?
C5 N1 1.348(4) . ?
C6 N2 1.268(5) . ?
C7 N3 1.336(5) . ?
C7 C8 1.376(6) . ?
C8 C9 1.365(6) . ?
C9 C10 1.388(5) . ?
C10 C11 1.390(5) . ?
C10 C12 1.461(5) . ?
C11 N3 1.337(4) . ?
C12 N4 1.259(5) . ?
C13 N5 1.329(5) . ?
C13 C14 1.381(6) . ?
C14 C15 1.374(6) . ?
C15 C16 1.378(6) . ?
C16 C17 1.388(5) . ?
C16 C18 1.469(6) . ?
C17 N5 1.334(5) . ?
C18 N6 1.270(6) . ?
N2 N2 1.410(6) 3_556 ?
N4 N4 1.420(7) 6 ?
N6 N6 1.407(6) 9_556 ?
N7 O2 1.222(4) . ?
N7 O1 1.238(4) . ?
N7 O3 1.261(5) . ?
N8 O6 1.198(4) . ?
N8 O4 1.260(4) . ?
N8 O5 1.266(4) . ?
O7A O7C 1.19(3) . ?
O7A O7C 1.26(5) 6_455 ?
O7A O7B 1.30(3) . ?
O7A O7A 1.48(5) 6_455 ?
O7B O7C 1.36(3) 3 ?
O7B O7C 1.50(5) 6_455 ?
O7B O7C 1.64(4) . ?
O7C O7A 1.26(5) 6_455 ?
O7C O7B 1.36(3) 3 ?
O7C O7C 1.40(5) 6_455 ?
O7C O7B 1.50(5) 6_455 ?
